data_7213803
loop_
_publ_author_name
'Zhang, Liying'
'Song, Tianyou'
'Xu, Jianing'
'Sun, Jiayin'
'Zeng, Shuangli'
'Wu, Yuncong'
'Fan, Yong'
'Wang, Li'

_publ_section_title
;
 Polymorphic Ln(iii) and BPTC-based porous metal--organic frameworks with
 visible, NIR photoluminescent and magnetic properties
;
_journal_issue 12
_journal_name_full CrystEngComm
_journal_page_first 2440
_journal_paper_doi 10.1039/c3ce42181c
_journal_volume 16
_journal_year 2014
_chemical_formula_sum 'C19 H6 Er2 O16'
_chemical_formula_weight 824.76
_chemical_name_systematic
; 
 ? 
;
_space_group_IT_number 15
_symmetry_cell_setting monoclinic
_symmetry_space_group_name_Hall '-C 2yc'
_symmetry_space_group_name_H-M 'C 1 2/c 1'
_atom_sites_solution_hydrogens geom
_atom_sites_solution_primary direct
_atom_sites_solution_secondary difmap
_audit_creation_method SHELXL-97
_cell_angle_alpha 90.00
_cell_angle_beta 100.31(3)
_cell_angle_gamma 90.00
_cell_formula_units_Z 4
_cell_length_a 19.318(4)
_cell_length_b 14.082(3)
_cell_length_c 8.8793(18)
_cell_measurement_reflns_used 4383
_cell_measurement_temperature 293(2)
_cell_measurement_theta_max 27.45
_cell_measurement_theta_min 3.09
_cell_volume 2376.5(9)
_computing_cell_refinement Process-auto
_computing_data_collection Process-auto
_computing_data_reduction Process-auto
_computing_molecular_graphics SHELXL-97
_computing_publication_material SHELXL-97
_computing_structure_refinement 'SHELXL-97 (Sheldrick, 1997)'
_computing_structure_solution 'SHELXS-97 (Sheldrick, 1990)'
_diffrn_ambient_temperature 293(2)
_diffrn_detector_area_resol_mean 10.0
_diffrn_measured_fraction_theta_full 0.993
_diffrn_measured_fraction_theta_max 0.993
_diffrn_measurement_device_type 'Rigaku RAXIS-RAPID'
_diffrn_measurement_method omega-scan
_diffrn_radiation_monochromator graphite
_diffrn_radiation_source 'fine-focus sealed tube'
_diffrn_radiation_type MoK\a
_diffrn_radiation_wavelength 0.71073
_diffrn_reflns_av_R_equivalents 0.0000
_diffrn_reflns_av_sigmaI/netI 0.0307
_diffrn_reflns_limit_h_max 24
_diffrn_reflns_limit_h_min -25
_diffrn_reflns_limit_k_max 18
_diffrn_reflns_limit_k_min 0
_diffrn_reflns_limit_l_max 11
_diffrn_reflns_limit_l_min 0
_diffrn_reflns_number 2713
_diffrn_reflns_theta_full 27.45
_diffrn_reflns_theta_max 27.45
_diffrn_reflns_theta_min 3.09
_diffrn_standards_decay_% 0
_diffrn_standards_interval_count 0
_diffrn_standards_interval_time 0
_diffrn_standards_number 0
_exptl_absorpt_coefficient_mu 7.093
_exptl_absorpt_correction_T_max 0.242
_exptl_absorpt_correction_T_min 0.089
_exptl_absorpt_correction_type empirical
_exptl_absorpt_process_details Process-auto
_exptl_crystal_colour pink
_exptl_crystal_density_diffrn 2.305
_exptl_crystal_density_method 'not measured'
_exptl_crystal_description sheet
_exptl_crystal_F_000 1536
_exptl_crystal_size_max 0.40
_exptl_crystal_size_mid 0.30
_exptl_crystal_size_min 0.20
_refine_diff_density_max 0.820
_refine_diff_density_min -1.423
_refine_diff_density_rms 0.161
_refine_ls_extinction_method none
_refine_ls_goodness_of_fit_ref 1.099
_refine_ls_hydrogen_treatment mixed
_refine_ls_matrix_type full
_refine_ls_number_parameters 168
_refine_ls_number_reflns 2713
_refine_ls_number_restraints 0
_refine_ls_restrained_S_all 1.099
_refine_ls_R_factor_all 0.0206
_refine_ls_R_factor_gt 0.0193
_refine_ls_shift/su_max 0.004
_refine_ls_shift/su_mean 0.000
_refine_ls_structure_factor_coef Fsqd
_refine_ls_weighting_details 'calc w=1/[\s^2^(Fo^2^)+(0.0178P)^2^+7.1298P] where P=(Fo^2^+2Fc^2^)/3'
_refine_ls_weighting_scheme calc
_refine_ls_wR_factor_gt 0.0471
_refine_ls_wR_factor_ref 0.0476
_reflns_number_gt 2562
_reflns_number_total 2713
_reflns_threshold_expression >2sigma(I)
_cod_data_source_file c3ce42181c.txt
_cod_data_source_block 1
_cod_depositor_comments
;
The following automatic conversions were performed:

'_symmetry_cell_setting' value 'Monoclinic' changed to 'monoclinic'
according to
/usr/data/users/saulius/automatic-downloads/current/RSC/lib/dictionaries/cif_core.dic
dictionary named 'cif_core.dic' version 2.4.2 from 2011-04-26.

Automatic conversion script
Id: cif_fix_values 2281 2013-09-26 08:29:07Z andrius 
;
_cod_original_cell_volume 2376.4(8)
_cod_original_sg_symbol_H-M C2/c
_cod_original_formula_sum 'C19 H6 Er2 O16 '
_cod_database_code 7213803

loop_
_symmetry_equiv_pos_as_xyz
'x, y, z'
'-x, y, -z+1/2'
'x+1/2, y+1/2, z'
'-x+1/2, y+1/2, -z+1/2'
'-x, -y, -z'
'x, -y, z-1/2'
'-x+1/2, -y+1/2, -z'
'x+1/2, -y+1/2, z-1/2'

loop_
_atom_site_label
_atom_site_type_symbol
_atom_site_fract_x
_atom_site_fract_y
_atom_site_fract_z
_atom_site_U_iso_or_equiv
_atom_site_adp_type
_atom_site_occupancy
_atom_site_symmetry_multiplicity
_atom_site_calc_flag
_atom_site_refinement_flags
O2 O 0.19967(11) 0.30406(14) 0.1467(2) 0.0159(4) Uani 1 1 d .
O1 O 0.09074(11) 0.25276(15) 0.0893(3) 0.0201(5) Uani 1 1 d .
C1 C 0.13606(16) 0.31634(19) 0.0833(3) 0.0127(5) Uani 1 1 d .
C9 C 0.5000 0.6330(3) 0.2500 0.0232(10) Uani 1 2 d S
O8 O 0.30365(15) 0.62736(16) 0.4930(3) 0.0263(6) Uani 1 1 d .
Er1 Er 0.328467(6) 0.651634(7) 0.241836(13) 0.00868(5) Uani 1 1 d .
O4 O 0.21438(12) 0.66769(15) 0.1335(3) 0.0192(5) Uani 1 1 d .
O3 O 0.35120(12) 0.76107(13) 0.0656(2) 0.0170(4) Uani 1 1 d .
O6 O 0.31189(14) 0.48837(14) 0.2787(3) 0.0214(5) Uani 1 1 d .
C6 C 0.12755(15) 0.57595(18) -0.0266(3) 0.0116(5) Uani 1 1 d .
O7 O 0.44270(11) 0.59175(16) 0.2513(3) 0.0249(5) Uani 1 1 d .
C8 C 0.16701(15) 0.66745(18) 0.0168(3) 0.0107(5) Uani 1 1 d .
O5 O 0.32601(15) 0.56182(14) 0.0171(3) 0.0257(5) Uani 1 1 d .
C10 C 0.30864(17) 0.4261(2) 0.3778(3) 0.0181(6) Uani 1 1 d .
C7 C 0.15136(15) 0.49123(19) 0.0460(3) 0.0129(5) Uani 1 1 d .
H7 H 0.1915 0.4903 0.1215 0.016 Uiso 1 1 calc R
C5 C 0.06882(15) 0.57657(18) -0.1428(3) 0.0120(5) Uani 1 1 d .
H5 H 0.0543 0.6334 -0.1918 0.014 Uiso 1 1 calc R
C2 C 0.11385(15) 0.40789(19) 0.0032(3) 0.0134(5) Uani 1 1 d .
C4 C 0.03120(15) 0.49317(19) -0.1875(3) 0.0119(5) Uani 1 1 d .
C3 C 0.05401(16) 0.41034(19) -0.1092(3) 0.0143(6) Uani 1 1 d .
H3 H 0.0283 0.3548 -0.1329 0.017 Uiso 1 1 calc R

loop_
_atom_site_aniso_label
_atom_site_aniso_U_11
_atom_site_aniso_U_22
_atom_site_aniso_U_33
_atom_site_aniso_U_23
_atom_site_aniso_U_13
_atom_site_aniso_U_12
O2 0.0129(10) 0.0130(9) 0.0186(11) 0.0041(8) -0.0055(9) -0.0002(8)
O1 0.0140(10) 0.0148(9) 0.0283(12) 0.0103(9) -0.0053(9) -0.0039(8)
C1 0.0159(14) 0.0102(12) 0.0098(13) 0.0020(10) -0.0040(11) 0.0002(11)
C9 0.015(2) 0.019(2) 0.036(3) 0.000 0.007(2) 0.000
O8 0.0461(16) 0.0166(10) 0.0201(12) 0.0051(9) 0.0166(12) 0.0053(10)
Er1 0.00978(8) 0.00697(7) 0.00818(8) -0.00088(4) -0.00142(6) -0.00046(4)
O4 0.0138(11) 0.0183(10) 0.0209(12) -0.0010(8) -0.0091(10) -0.0032(8)
O3 0.0231(11) 0.0098(9) 0.0158(11) 0.0032(8) -0.0025(9) -0.0045(8)
O6 0.0380(14) 0.0134(9) 0.0125(10) 0.0034(8) 0.0040(11) -0.0036(9)
C6 0.0108(13) 0.0101(11) 0.0130(13) 0.0006(10) 0.0000(11) -0.0018(10)
O7 0.0102(11) 0.0224(11) 0.0422(15) -0.0064(10) 0.0051(10) -0.0009(9)
C8 0.0093(13) 0.0118(12) 0.0100(14) -0.0005(10) -0.0012(11) -0.0005(10)
O5 0.0512(17) 0.0131(10) 0.0136(11) -0.0022(8) 0.0081(11) -0.0044(10)
C10 0.0259(16) 0.0139(13) 0.0127(14) 0.0028(10) -0.0015(13) -0.0017(11)
C7 0.0100(13) 0.0132(12) 0.0128(13) 0.0016(10) -0.0052(12) -0.0003(10)
C5 0.0111(13) 0.0097(11) 0.0133(13) 0.0028(10) -0.0026(12) 0.0008(10)
C2 0.0132(13) 0.0112(12) 0.0139(14) 0.0033(10) -0.0027(12) 0.0002(10)
C4 0.0112(13) 0.0118(12) 0.0110(13) -0.0008(10) -0.0029(12) 0.0006(10)
C3 0.0148(14) 0.0098(12) 0.0158(14) -0.0003(10) -0.0035(12) -0.0017(10)

loop_
_atom_type_symbol
_atom_type_description
_atom_type_scat_dispersion_real
_atom_type_scat_dispersion_imag
_atom_type_scat_source
C C 0.0033 0.0016 'International Tables Vol C Tables 4.2.6.8 and 6.1.1.4'
H H 0.0000 0.0000 'International Tables Vol C Tables 4.2.6.8 and 6.1.1.4'
N N 0.0061 0.0033 'International Tables Vol C Tables 4.2.6.8 and 6.1.1.4'
O O 0.0106 0.0060 'International Tables Vol C Tables 4.2.6.8 and 6.1.1.4'
Er Er -0.2586 4.9576 'International Tables Vol C Tables 4.2.6.8 and 6.1.1.4'

loop_
_geom_angle_atom_site_label_1
_geom_angle_atom_site_label_2
_geom_angle_atom_site_label_3
_geom_angle
_geom_angle_site_symmetry_1
_geom_angle_site_symmetry_3
C1 O2 Er1 91.78(16) . 4_545
C1 O1 Er1 93.92(17) . 4_545
O1 C1 O2 120.6(2) . .
O1 C1 C2 119.3(3) . .
O2 C1 C2 120.0(2) . .
O1 C1 Er1 59.47(15) . 4_545
O2 C1 Er1 61.37(14) . 4_545
C2 C1 Er1 174.2(2) . 4_545
O7 C9 O7 124.8(4) 2_655 .
O4 Er1 O3 86.19(8) . .
O4 Er1 O7 153.14(8) . .
O3 Er1 O7 88.41(8) . .
O4 Er1 O6 90.59(8) . .
O3 Er1 O6 143.03(8) . .
O7 Er1 O6 78.15(8) . .
O4 Er1 O5 79.77(9) . .
O3 Er1 O5 76.12(7) . .
O7 Er1 O5 73.39(9) . .
O6 Er1 O5 67.08(7) . .
O4 Er1 O8 93.92(10) . .
O3 Er1 O8 145.92(7) . .
O7 Er1 O8 105.03(9) . .
O6 Er1 O8 71.03(8) . .
O5 Er1 O8 137.49(8) . .
O4 Er1 O1 132.66(7) . 4
O3 Er1 O1 81.17(8) . 4
O7 Er1 O1 72.06(8) . 4
O6 Er1 O1 125.23(8) . 4
O5 Er1 O1 138.80(8) . 4
O8 Er1 O1 73.82(9) . 4
O4 Er1 O2 79.33(7) . 4
O3 Er1 O2 76.82(7) . 4
O7 Er1 O2 124.84(7) . 4
O6 Er1 O2 138.59(7) . 4
O5 Er1 O2 146.65(8) . 4
O8 Er1 O2 69.76(7) . 4
O1 Er1 O2 53.40(7) 4 4
O4 Er1 C1 106.05(8) . 4
O3 Er1 C1 76.39(8) . 4
O7 Er1 C1 98.16(8) . 4
O6 Er1 C1 139.16(8) . 4
O5 Er1 C1 151.41(8) . 4
O8 Er1 C1 70.84(8) . 4
O1 Er1 C1 26.61(8) 4 4
O2 Er1 C1 26.85(8) 4 4
C8 O4 Er1 150.0(2) . .
C8 O3 Er1 150.1(2) 7_565 .
C10 O6 Er1 143.9(2) . .
C5 C6 C7 120.4(2) . .
C5 C6 C8 119.4(2) . .
C7 C6 C8 120.1(3) . .
C9 O7 Er1 131.3(2) . .
O4 C8 O3 124.5(3) . 7_565
O4 C8 C6 118.3(2) . .
O3 C8 C6 117.3(3) 7_565 .
C10 O5 Er1 137.3(2) 6_565 .
O5 C10 O6 124.7(3) 6_566 .
C6 C7 C2 118.8(3) . .
C6 C5 C4 121.2(2) . .
C3 C2 C7 120.0(2) . .
C3 C2 C1 119.6(2) . .
C7 C2 C1 120.2(3) . .
C3 C4 C5 117.4(3) . .
C3 C4 C4 121.10(17) . 2_554
C5 C4 C4 121.49(17) . 2_554
C2 C3 C4 122.0(3) . .

loop_
_geom_bond_atom_site_label_1
_geom_bond_atom_site_label_2
_geom_bond_distance
_geom_bond_site_symmetry_2
O2 C1 1.268(4) .
O2 Er1 2.465(2) 4_545
O1 C1 1.260(3) .
O1 Er1 2.423(2) 4_545
C1 C2 1.498(4) .
C1 Er1 2.807(3) 4_545
C9 O7 1.252(3) 2_655
C9 O7 1.252(3) .
O8 Er1 2.388(2) .
Er1 O4 2.253(2) .
Er1 O3 2.294(2) .
Er1 O7 2.350(2) .
Er1 O6 2.352(2) .
Er1 O5 2.356(2) .
Er1 O1 2.423(2) 4
Er1 O2 2.465(2) 4
Er1 C1 2.807(3) 4
O4 C8 1.253(4) .
O3 C8 1.257(3) 7_565
O6 C10 1.252(4) .
C6 C5 1.390(4) .
C6 C7 1.394(4) .
C6 C8 1.512(4) .
C8 O3 1.257(3) 7_565
O5 C10 1.234(4) 6_565
C10 O5 1.234(4) 6_566
C7 C2 1.396(4) .
C5 C4 1.401(4) .
C2 C3 1.386(4) .
C4 C3 1.389(4) .
C4 C4 1.485(6) 2_554
